data_7224383
loop_
_publ_author_name
'Esteghamat-Panah, Roya'
'Farrokhpour, hossein'
'Hadadzadeh, Hassan'
'Abyar, Fatemeh'
'Amiri Rudbari, Hadi'

_publ_section_title
;
 An Experimental and Quantum Chemical Study on the Non-covalent
 Interactions of a Cyclometallated Rh(III) Complex with DNA and BSA
;
_journal_name_full 'RSC Adv.'
_journal_paper_doi 10.1039/C5RA24540K
_journal_year 2016
_chemical_formula_sum 'C33 H22 F6 N4 O2 P Rh'
_chemical_formula_weight 754.43
_chemical_name_systematic
;
 ?
;
_space_group_IT_number 14
_symmetry_cell_setting monoclinic
_symmetry_space_group_name_Hall '-P 2ybc'
_symmetry_space_group_name_H-M 'P 1 21/c 1'
_atom_sites_solution_hydrogens geom
_atom_sites_solution_primary direct
_atom_sites_solution_secondary difmap
_audit_creation_method SHELXL-97
_audit_update_record
;
2016-02-04 deposited with the CCDC.
2016-02-22 downloaded from the CCDC.
;
_cell_angle_alpha 90.00
_cell_angle_beta 101.13(3)
_cell_angle_gamma 90.00
_cell_formula_units_Z 8
_cell_length_a 17.299(4)
_cell_length_b 13.785(3)
_cell_length_c 27.191(5)
_cell_measurement_reflns_used 42999
_cell_measurement_temperature 298(2)
_cell_measurement_theta_max 59.0
_cell_measurement_theta_min 5.2
_cell_volume 6362(2)
_computing_cell_refinement 'X-AREA (Stoe & Cie, 2005)'
_computing_data_collection 'X-AREA (Stoe & Cie, 2005)'
_computing_data_reduction 'X-AREA (Stoe & Cie, 2005)'
_computing_molecular_graphics 'ORTEP-3 (Farrugia, 1997)'
_computing_publication_material 'WinGX (Farrugia, 1999)'
_computing_structure_refinement 'SHELXTL (Sheldrick, 2008)'
_computing_structure_solution 'SHELXTL (Sheldrick, 2008)'
_diffrn_ambient_temperature 298(2)
_diffrn_measured_fraction_theta_full 0.794
_diffrn_measured_fraction_theta_max 0.794
_diffrn_measurement_device_type 'Stoe IPDS-II'
_diffrn_measurement_method 'rotation method'
_diffrn_radiation_monochromator graphite
_diffrn_radiation_source 'fine-focus sealed tube'
_diffrn_radiation_type MoK\a
_diffrn_radiation_wavelength 0.71073
_diffrn_reflns_av_R_equivalents 0.0912
_diffrn_reflns_av_sigmaI/netI 0.0875
_diffrn_reflns_limit_h_max 20
_diffrn_reflns_limit_h_min -20
_diffrn_reflns_limit_k_max 16
_diffrn_reflns_limit_k_min 0
_diffrn_reflns_limit_l_max 32
_diffrn_reflns_limit_l_min 0
_diffrn_reflns_number 8901
_diffrn_reflns_theta_full 25.00
_diffrn_reflns_theta_max 25.00
_diffrn_reflns_theta_min 2.73
_exptl_absorpt_coefficient_mu 0.660
_exptl_absorpt_correction_T_max 0.9633
_exptl_absorpt_correction_T_min 0.6575
_exptl_absorpt_correction_type numerical
_exptl_absorpt_process_details '(X-SHAPE and X-RED; Stoe & Cie, 2005)'
_exptl_crystal_colour yellow
_exptl_crystal_density_diffrn 1.575
_exptl_crystal_density_method 'not measured'
_exptl_crystal_description irregular
_exptl_crystal_F_000 3024
_exptl_crystal_size_max 0.35
_exptl_crystal_size_mid 0.29
_exptl_crystal_size_min 0.10
_refine_diff_density_max 1.291
_refine_diff_density_min -1.171
_refine_diff_density_rms 0.090
_refine_ls_extinction_method none
_refine_ls_goodness_of_fit_ref 0.967
_refine_ls_hydrogen_treatment constr
_refine_ls_matrix_type full
_refine_ls_number_parameters 892
_refine_ls_number_reflns 8901
_refine_ls_number_restraints 15
_refine_ls_restrained_S_all 0.967
_refine_ls_R_factor_all 0.1206
_refine_ls_R_factor_gt 0.0732
_refine_ls_shift/su_max 0.002
_refine_ls_shift/su_mean 0.000
_refine_ls_structure_factor_coef Fsqd
_refine_ls_weighting_details 'calc w=1/[\s^2^(Fo^2^)+(0.1158P)^2^+0.0000P] where P=(Fo^2^+2Fc^2^)/3'
_refine_ls_weighting_scheme calc
_refine_ls_wR_factor_gt 0.1852
_refine_ls_wR_factor_ref 0.2023
_reflns_number_gt 4973
_reflns_number_total 8901
_reflns_threshold_expression >2\s(I)
_cod_data_source_file c5ra24540k2.cif
_cod_data_source_block added_by_encifer
_cod_depositor_comments
;
The following automatic conversions were performed:

'_symmetry_cell_setting' value 'Monoclinic' changed to 'monoclinic'
according to
/usr/data/users/saulius/crontab/automatic-downloads/rss-feeds/RSC/lib/dictionaries/cif_core.dic
dictionary named 'cif_core.dic' version 2.4.2 from 2011-04-26.

'_exptl_absorpt_correction_type' value 'Numerical' changed to
'numerical' according to
/usr/data/users/saulius/crontab/automatic-downloads/rss-feeds/RSC/lib/dictionaries/cif_core.dic
dictionary named 'cif_core.dic' version 2.4.2 from 2011-04-26.

Automatic conversion script
Id: cif_fix_values 4268 2015-11-12 08:31:59Z antanas 
;
_cod_original_sg_symbol_H-M 'P2(1)/c  '
_cod_database_code 7224383

loop_
_symmetry_equiv_pos_as_xyz
'x, y, z'
'-x, y+1/2, -z+1/2'
'-x, -y, -z'
'x, -y-1/2, z-1/2'

loop_
_atom_site_label
_atom_site_type_symbol
_atom_site_fract_x
_atom_site_fract_y
_atom_site_fract_z
_atom_site_U_iso_or_equiv
_atom_site_adp_type
_atom_site_occupancy
_atom_site_symmetry_multiplicity
_atom_site_calc_flag
_atom_site_refinement_flags
_atom_site_disorder_assembly
_atom_site_disorder_group
F7 F 0.275(2) 0.1353(15) 0.0491(17) 0.21(3) Uani 0.56(4) 1 d PD A 1
F8 F 0.265(2) 0.2213(19) 0.1215(9) 0.158(15) Uani 0.56(4) 1 d PD A 1
F11 F 0.1435(13) 0.1522(19) 0.0275(7) 0.153(15) Uani 0.56(4) 1 d PD A 1
F12 F 0.1410(11) 0.2245(18) 0.0984(7) 0.104(9) Uani 0.56(4) 1 d PD A 1
F7' F 0.2971(13) 0.174(3) 0.0914(14) 0.131(15) Uani 0.44(4) 1 d P A 2
F8' F 0.204(4) 0.243(3) 0.1213(14) 0.25(3) Uani 0.44(4) 1 d PD A 2
F11' F 0.219(2) 0.110(3) 0.0302(9) 0.158(19) Uani 0.44(4) 1 d PD A 2
F12' F 0.1160(4) 0.175(3) 0.059(2) 0.19(3) Uani 0.44(4) 1 d PD A 2
C1 C 0.5478(7) 0.6519(9) 0.0650(6) 0.081(4) Uani 1 1 d . . .
H1 H 0.5182 0.5980 0.0703 0.097 Uiso 1 1 calc R . .
C2 C 0.5764(7) 0.6573(12) 0.0199(7) 0.099(5) Uani 1 1 d . . .
H2 H 0.5674 0.6086 -0.0042 0.119 Uiso 1 1 calc R . .
C3 C 0.6177(7) 0.7382(12) 0.0142(6) 0.095(5) Uani 1 1 d . . .
H3 H 0.6356 0.7471 -0.0156 0.114 Uiso 1 1 calc R . .
C4 C 0.6342(8) 0.8076(10) 0.0507(7) 0.098(5) Uani 1 1 d . . .
H4 H 0.6661 0.8601 0.0465 0.118 Uiso 1 1 calc R . .
C5 C 0.6035(5) 0.7997(8) 0.0935(5) 0.061(3) Uani 1 1 d . . .
C6 C 0.6124(6) 0.8673(8) 0.1357(5) 0.070(4) Uani 1 1 d . . .
C7 C 0.6528(7) 0.9558(9) 0.1350(6) 0.086(4) Uani 1 1 d . . .
H7 H 0.6739 0.9749 0.1076 0.103 Uiso 1 1 calc R . .
C8 C 0.6593(9) 1.0132(10) 0.1776(8) 0.113(6) Uani 1 1 d . . .
H8 H 0.6862 1.0718 0.1783 0.136 Uiso 1 1 calc R . .
C9 C 0.6292(7) 0.9891(8) 0.2179(7) 0.096(5) Uani 1 1 d . . .
H9 H 0.6345 1.0307 0.2453 0.116 Uiso 1 1 calc R . .
C10 C 0.5901(6) 0.9018(8) 0.2180(5) 0.077(4) Uani 1 1 d . . .
H10 H 0.5705 0.8839 0.2463 0.092 Uiso 1 1 calc R . .
C11 C 0.5792(6) 0.8385(7) 0.1759(5) 0.060(3) Uani 1 1 d . . .
C12 C 0.4285(6) 0.7788(8) 0.2439(6) 0.074(3) Uani 1 1 d . . .
H12 H 0.3953 0.8106 0.2179 0.088 Uiso 1 1 calc R . .
C13 C 0.4147(7) 0.7875(9) 0.2927(7) 0.086(4) Uani 1 1 d . . .
H13 H 0.3737 0.8259 0.2992 0.103 Uiso 1 1 calc R . .
C14 C 0.4635(8) 0.7373(10) 0.3315(6) 0.082(4) Uani 1 1 d . . .
H14 H 0.4544 0.7388 0.3641 0.099 Uiso 1 1 calc R . .
C15 C 0.5270(8) 0.6845(8) 0.3193(6) 0.079(4) Uani 1 1 d . . .
H15 H 0.5622 0.6536 0.3446 0.095 Uiso 1 1 calc R . .
C16 C 0.5381(6) 0.6776(7) 0.2705(5) 0.064(3) Uani 1 1 d . . .
C17 C 0.5999(6) 0.6268(6) 0.2544(5) 0.060(3) Uani 1 1 d . . .
C18 C 0.6562(7) 0.5697(9) 0.2857(5) 0.082(4) Uani 1 1 d . . .
H18 H 0.6536 0.5632 0.3194 0.099 Uiso 1 1 calc R . .
C19 C 0.7145(7) 0.5234(8) 0.2675(7) 0.087(4) Uani 1 1 d . . .
H19 H 0.7527 0.4879 0.2888 0.105 Uiso 1 1 calc R . .
C20 C 0.7157(7) 0.5302(8) 0.2163(6) 0.078(4) Uani 1 1 d . . .
H20 H 0.7547 0.4977 0.2036 0.094 Uiso 1 1 calc R . .
C21 C 0.6599(6) 0.5847(7) 0.1842(5) 0.070(3) Uani 1 1 d . . .
H21 H 0.6602 0.5869 0.1501 0.084 Uiso 1 1 calc R . .
C22 C 0.6027(5) 0.6364(7) 0.2040(5) 0.054(3) Uani 1 1 d . . .
C23 C 0.3938(7) 0.8880(7) 0.1100(4) 0.070(3) Uani 1 1 d . . .
H23 H 0.4297 0.9377 0.1203 0.084 Uiso 1 1 calc R . .
C24 C 0.3194(8) 0.9089(8) 0.0809(5) 0.090(4) Uani 1 1 d . . .
H24 H 0.3079 0.9733 0.0723 0.108 Uiso 1 1 calc R . .
C25 C 0.2639(7) 0.8422(8) 0.0646(5) 0.090(4) Uani 1 1 d . . .
H25 H 0.2147 0.8592 0.0462 0.107 Uiso 1 1 calc R . .
C26 C 0.2840(6) 0.7463(7) 0.0767(4) 0.063(3) Uani 1 1 d . . .
C27 C 0.2415(7) 0.6499(8) 0.0680(5) 0.070(3) Uani 1 1 d . . .
C28 C 0.3004(6) 0.5755(7) 0.0948(4) 0.059(3) Uani 1 1 d . . .
C29 C 0.3040(7) 0.4772(8) 0.0994(5) 0.069(3) Uani 1 1 d . . .
H29 H 0.2625 0.4383 0.0838 0.083 Uiso 1 1 calc R . .
C30 C 0.3710(7) 0.4371(8) 0.1277(5) 0.082(4) Uani 1 1 d . . .
H30 H 0.3732 0.3707 0.1339 0.098 Uiso 1 1 calc R . .
C31 C 0.4359(6) 0.4959(7) 0.1473(4) 0.066(3) Uani 1 1 d . . .
H31 H 0.4816 0.4662 0.1644 0.079 Uiso 1 1 calc R . .
C32 C 0.3684(5) 0.6271(6) 0.1170(4) 0.049(2) Uani 1 1 d . . .
C33 C 0.3568(5) 0.7293(6) 0.1060(4) 0.054(3) Uani 1 1 d . . .
C34 C 0.1562(6) 0.3492(7) 0.2023(5) 0.076(4) Uani 1 1 d . . .
H34 H 0.1541 0.3460 0.1679 0.091 Uiso 1 1 calc R . .
C35 C 0.2117(6) 0.2945(7) 0.2346(6) 0.086(5) Uani 1 1 d . . .
H35 H 0.2471 0.2553 0.2220 0.104 Uiso 1 1 calc R . .
C36 C 0.2138(6) 0.2988(8) 0.2860(6) 0.077(4) Uani 1 1 d . . .
H36 H 0.2489 0.2611 0.3083 0.092 Uiso 1 1 calc R . .
C37 C 0.1637(6) 0.3588(8) 0.3023(5) 0.079(4) Uani 1 1 d . . .
H37 H 0.1664 0.3643 0.3367 0.094 Uiso 1 1 calc R . .
C38 C 0.1077(5) 0.4135(6) 0.2704(5) 0.056(3) Uani 1 1 d . . .
C39 C 0.0490(5) 0.4801(6) 0.2850(5) 0.053(3) Uani 1 1 d . . .
C40 C 0.0373(7) 0.4930(7) 0.3335(5) 0.073(4) Uani 1 1 d . . .
H40 H 0.0701 0.4613 0.3597 0.088 Uiso 1 1 calc R . .
C41 C -0.0199(7) 0.5499(7) 0.3433(5) 0.071(3) Uani 1 1 d . . .
H41 H -0.0289 0.5539 0.3759 0.085 Uiso 1 1 calc R . .
C42 C -0.0662(7) 0.6034(8) 0.3056(6) 0.073(3) Uani 1 1 d . . .
H42 H -0.1047 0.6452 0.3129 0.087 Uiso 1 1 calc R . .
C43 C -0.0543(6) 0.5935(7) 0.2568(5) 0.068(3) Uani 1 1 d . . .
H43 H -0.0853 0.6291 0.2313 0.082 Uiso 1 1 calc R . .
C44 C 0.0034(5) 0.5311(6) 0.2452(4) 0.050(2) Uani 1 1 d . . .
C45 C -0.1376(6) 0.5663(8) 0.1205(4) 0.069(3) Uani 1 1 d . . .
H45 H -0.1587 0.5076 0.1284 0.083 Uiso 1 1 calc R . .
C46 C -0.1850(7) 0.6324(9) 0.0907(5) 0.078(4) Uani 1 1 d . . .
H46 H -0.2371 0.6169 0.0770 0.094 Uiso 1 1 calc R . .
C47 C -0.1555(9) 0.7195(9) 0.0814(5) 0.087(4) Uani 1 1 d . . .
H47 H -0.1878 0.7660 0.0631 0.105 Uiso 1 1 calc R . .
C48 C -0.0763(8) 0.7392(7) 0.0996(5) 0.077(4) Uani 1 1 d . . .
H48 H -0.0551 0.7978 0.0916 0.092 Uiso 1 1 calc R . .
C49 C -0.0285(7) 0.6729(7) 0.1293(4) 0.065(3) Uani 1 1 d . . .
C50 C 0.0541(6) 0.6849(7) 0.1522(4) 0.059(3) Uani 1 1 d . . .
C51 C 0.0964(9) 0.7692(8) 0.1485(6) 0.098(5) Uani 1 1 d . . .
H51 H 0.0714 0.8240 0.1329 0.118 Uiso 1 1 calc R . .
C52 C 0.1773(9) 0.7707(10) 0.1687(6) 0.094(5) Uani 1 1 d . . .
H52 H 0.2061 0.8272 0.1670 0.113 Uiso 1 1 calc R . .
C53 C 0.2131(9) 0.6923(11) 0.1901(6) 0.099(5) Uani 1 1 d . . .
H53 H 0.2672 0.6937 0.2022 0.119 Uiso 1 1 calc R . .
C54 C 0.1707(6) 0.6071(8) 0.1949(5) 0.071(3) Uani 1 1 d . . .
H54 H 0.1968 0.5540 0.2116 0.085 Uiso 1 1 calc R . .
C55 C 0.0909(5) 0.6007(7) 0.1753(4) 0.055(3) Uani 1 1 d . . .
C56 C 0.0626(6) 0.4463(7) 0.0644(5) 0.065(3) Uani 1 1 d . . .
H56 H 0.0984 0.4973 0.0677 0.077 Uiso 1 1 calc R . .
C57 C 0.0494(7) 0.3942(8) 0.0189(5) 0.073(3) Uani 1 1 d . . .
H57 H 0.0753 0.4112 -0.0068 0.087 Uiso 1 1 calc R . .
C58 C -0.0032(7) 0.3167(9) 0.0135(5) 0.076(4) Uani 1 1 d . . .
H58 H -0.0140 0.2811 -0.0161 0.091 Uiso 1 1 calc R . .
C59 C -0.0388(6) 0.2942(7) 0.0532(5) 0.062(3) Uani 1 1 d . . .
C60 C -0.0951(7) 0.2193(8) 0.0651(6) 0.084(4) Uani 1 1 d . . .
C61 C -0.1097(6) 0.2410(8) 0.1167(5) 0.067(3) Uani 1 1 d . . .
C62 C -0.1540(7) 0.2000(8) 0.1474(6) 0.085(4) Uani 1 1 d . . .
H62 H -0.1849 0.1455 0.1377 0.102 Uiso 1 1 calc R . .
C63 C -0.1510(7) 0.2426(10) 0.1932(6) 0.086(4) Uani 1 1 d . . .
H63 H -0.1797 0.2165 0.2157 0.104 Uiso 1 1 calc R . .
C64 C -0.1050(7) 0.3253(8) 0.2062(5) 0.073(3) Uani 1 1 d . . .
H64 H -0.1043 0.3532 0.2375 0.088 Uiso 1 1 calc R . .
C65 C -0.0665(5) 0.3212(7) 0.1342(5) 0.052(3) Uani 1 1 d . . .
C66 C -0.0225(5) 0.3520(6) 0.0957(4) 0.052(3) Uani 1 1 d . . .
N1 N 0.5611(4) 0.7198(6) 0.1003(3) 0.055(2) Uani 1 1 d . . .
N2 N 0.4884(5) 0.7259(5) 0.2336(3) 0.060(2) Uani 1 1 d . . .
N3 N 0.4125(4) 0.7958(5) 0.1227(3) 0.053(2) Uani 1 1 d . . .
N4 N 0.4351(4) 0.5913(5) 0.1426(3) 0.048(2) Uani 1 1 d . . .
N5 N 0.1056(4) 0.4069(5) 0.2206(4) 0.055(2) Uani 1 1 d . . .
N6 N -0.0604(5) 0.5864(5) 0.1384(3) 0.057(2) Uani 1 1 d . . .
N7 N 0.0272(5) 0.4276(5) 0.1034(3) 0.053(2) Uani 1 1 d . . .
N8 N -0.0622(5) 0.3660(6) 0.1763(3) 0.053(2) Uani 1 1 d . . .
O1 O 0.1764(4) 0.6337(6) 0.0464(4) 0.093(3) Uani 1 1 d . . .
O2 O -0.1204(6) 0.1507(6) 0.0372(4) 0.106(3) Uani 1 1 d . . .
O3 O -0.0119(17) 0.4592(16) 0.4720(8) 0.156(11) Uani 0.50 1 d P . .
O4 O 0.8008(17) 0.9729(15) 0.0551(9) 0.158(11) Uani 0.50 1 d P . .
O5' O 0.422(2) 0.604(2) 0.4796(14) 0.212(13) Uiso 0.50 1 d P . .
O5 O 0.5016(13) 0.5809(15) 0.4420(9) 0.131(7) Uiso 0.50 1 d P . .
F1 F 0.3739(7) 0.6500(14) -0.0053(3) 0.232(7) Uani 1 1 d D . .
F2 F 0.4132(5) 0.6096(13) -0.0769(5) 0.230(7) Uani 1 1 d D . .
F3 F 0.3347(8) 0.7289(8) -0.0914(7) 0.261(9) Uani 1 1 d D . .
F4 F 0.3203(13) 0.5272(8) -0.0420(9) 0.345(14) Uani 1 1 d D . .
F5 F 0.2573(6) 0.6776(13) -0.0458(5) 0.263(9) Uani 1 1 d D . .
F6 F 0.2816(8) 0.5956(14) -0.1118(4) 0.251(8) Uani 1 1 d D . .
F9 F 0.2140(5) 0.2747(5) 0.0446(4) 0.134(4) Uani 1 1 d D A .
F10 F 0.2057(5) 0.0825(5) 0.1050(4) 0.154(5) Uani 1 1 d D A .
P1 P 0.3325(3) 0.6324(4) -0.06112(19) 0.1203(16) Uani 1 1 d D . .
P2 P 0.2082(2) 0.1785(2) 0.07450(14) 0.0818(11) Uani 1 1 d D . .
Rh1 Rh 0.51739(4) 0.71776(5) 0.16458(3) 0.0529(3) Uani 1 1 d . . .
Rh2 Rh 0.01961(4) 0.49059(5) 0.17795(3) 0.0487(2) Uani 1 1 d . . .

loop_
_atom_site_aniso_label
_atom_site_aniso_U_11
_atom_site_aniso_U_22
_atom_site_aniso_U_33
_atom_site_aniso_U_23
_atom_site_aniso_U_13
_atom_site_aniso_U_12
F7 0.25(4) 0.097(17) 0.36(6) 0.10(3) 0.27(4) 0.09(2)
F8 0.15(3) 0.21(3) 0.09(3) -0.018(18) -0.04(2) 0.00(2)
F11 0.21(4) 0.132(18) 0.115(19) -0.055(13) 0.039(19) -0.06(2)
F12 0.100(16) 0.137(19) 0.078(16) 0.007(10) 0.024(11) 0.052(13)
F7' 0.066(13) 0.25(4) 0.08(3) 0.04(2) 0.003(14) 0.001(16)
F8' 0.31(8) 0.26(4) 0.22(6) -0.13(4) 0.15(6) 0.02(6)
F11' 0.21(4) 0.14(2) 0.11(3) -0.044(17) -0.02(2) 0.06(3)
F12' 0.058(12) 0.14(3) 0.35(8) 0.11(4) -0.01(3) 0.003(15)
C1 0.054(7) 0.097(9) 0.091(14) 0.018(8) 0.011(7) -0.006(6)
C2 0.060(8) 0.132(13) 0.098(16) 0.012(9) -0.001(8) 0.009(8)
C3 0.064(8) 0.128(13) 0.094(15) 0.041(10) 0.020(8) 0.014(8)
C4 0.093(10) 0.081(9) 0.127(17) 0.022(9) 0.034(10) -0.007(7)
C5 0.036(5) 0.082(8) 0.069(11) 0.020(6) 0.020(5) -0.002(5)
C6 0.050(6) 0.072(7) 0.078(12) 0.012(6) -0.015(6) -0.002(5)
C7 0.086(8) 0.071(8) 0.112(14) 0.010(7) 0.045(8) -0.017(7)
C8 0.096(10) 0.068(9) 0.17(2) 0.018(10) 0.013(11) -0.021(8)
C9 0.077(8) 0.055(7) 0.159(17) -0.016(8) 0.028(9) -0.009(6)
C10 0.055(6) 0.063(7) 0.108(12) -0.018(6) 0.005(6) -0.012(5)
C11 0.043(5) 0.064(6) 0.072(10) 0.014(6) 0.010(6) 0.010(5)
C12 0.063(7) 0.079(8) 0.081(12) -0.009(6) 0.017(7) -0.016(6)
C13 0.073(8) 0.084(9) 0.109(15) -0.025(8) 0.041(9) -0.005(7)
C14 0.088(9) 0.103(10) 0.072(12) -0.017(7) 0.056(8) -0.031(8)
C15 0.092(9) 0.082(8) 0.070(12) -0.009(6) 0.030(8) -0.013(7)
C16 0.057(6) 0.064(6) 0.066(10) 0.002(5) 0.001(6) -0.013(5)
C17 0.055(6) 0.048(5) 0.069(10) 0.008(5) -0.005(6) -0.013(5)
C18 0.078(8) 0.087(8) 0.077(11) 0.022(7) 0.001(7) -0.019(7)
C19 0.070(8) 0.080(8) 0.105(14) 0.021(7) 0.002(8) 0.023(6)
C20 0.060(7) 0.079(8) 0.091(13) 0.001(6) 0.007(7) 0.011(6)
C21 0.071(7) 0.069(7) 0.069(10) 0.011(5) 0.006(6) -0.007(6)
C22 0.039(5) 0.058(6) 0.065(9) 0.005(5) 0.006(5) -0.008(4)
C23 0.083(8) 0.050(6) 0.073(10) 0.003(5) 0.001(6) 0.009(5)
C24 0.108(10) 0.052(6) 0.099(12) 0.018(6) -0.007(8) 0.007(6)
C25 0.074(8) 0.073(8) 0.108(13) 0.018(7) -0.018(7) 0.007(6)
C26 0.053(6) 0.066(6) 0.063(9) 0.006(5) -0.006(5) 0.009(5)
C27 0.067(7) 0.085(8) 0.056(9) 0.002(5) 0.008(6) -0.016(6)
C28 0.053(6) 0.061(6) 0.059(9) 0.004(5) 0.001(5) -0.012(5)
C29 0.072(7) 0.069(7) 0.068(10) -0.005(5) 0.017(6) -0.023(6)
C30 0.092(9) 0.052(6) 0.100(12) 0.009(6) 0.018(8) -0.003(6)
C31 0.062(6) 0.069(7) 0.066(9) 0.009(5) 0.011(6) 0.006(5)
C32 0.046(5) 0.051(5) 0.050(8) 0.000(4) 0.008(5) -0.001(4)
C33 0.047(5) 0.051(5) 0.064(9) 0.000(4) 0.012(5) -0.003(4)
C34 0.049(6) 0.055(6) 0.119(12) -0.019(6) 0.004(6) 0.019(5)
C35 0.061(7) 0.053(6) 0.135(15) -0.023(7) -0.005(8) 0.007(5)
C36 0.061(7) 0.075(8) 0.084(12) 0.002(6) -0.012(7) 0.015(6)
C37 0.062(7) 0.068(7) 0.097(11) 0.012(6) -0.005(7) -0.005(6)
C38 0.050(5) 0.044(5) 0.072(10) -0.004(5) 0.006(6) -0.001(4)
C39 0.053(5) 0.050(5) 0.060(9) -0.010(5) 0.019(5) 0.000(4)
C40 0.086(8) 0.054(6) 0.074(11) -0.011(6) 0.001(7) 0.001(6)
C41 0.111(9) 0.059(6) 0.050(9) -0.002(5) 0.033(7) 0.002(6)
C42 0.072(7) 0.066(7) 0.087(12) -0.013(6) 0.032(7) 0.015(5)
C43 0.081(7) 0.060(6) 0.063(10) 0.006(5) 0.014(7) 0.015(5)
C44 0.053(5) 0.049(5) 0.050(8) -0.004(4) 0.010(5) 0.008(4)
C45 0.069(7) 0.079(7) 0.056(9) 0.002(5) 0.005(6) 0.003(6)
C46 0.071(7) 0.107(10) 0.053(10) 0.010(6) 0.002(6) 0.020(7)
C47 0.112(11) 0.077(8) 0.076(11) 0.022(7) 0.026(8) 0.038(8)
C48 0.113(10) 0.052(6) 0.072(10) 0.011(5) 0.035(8) 0.007(6)
C49 0.095(8) 0.055(6) 0.054(9) 0.003(5) 0.034(7) 0.015(6)
C50 0.071(7) 0.061(6) 0.055(9) -0.010(5) 0.037(6) -0.011(5)
C51 0.124(12) 0.050(7) 0.130(15) -0.004(7) 0.046(10) -0.027(7)
C52 0.112(11) 0.074(9) 0.111(14) -0.030(8) 0.056(10) -0.037(8)
C53 0.099(10) 0.109(11) 0.099(13) -0.050(9) 0.044(9) -0.057(9)
C54 0.066(7) 0.073(7) 0.077(10) -0.009(6) 0.020(6) -0.009(5)
C55 0.049(5) 0.068(6) 0.047(8) -0.023(5) 0.009(5) -0.009(5)
C56 0.069(7) 0.061(6) 0.069(11) 0.002(6) 0.027(7) 0.007(5)
C57 0.075(7) 0.079(8) 0.070(11) 0.011(6) 0.029(7) 0.029(6)
C58 0.085(8) 0.081(8) 0.057(10) -0.010(6) 0.003(7) 0.031(7)
C59 0.057(6) 0.069(7) 0.057(10) -0.006(5) 0.007(6) 0.014(5)
C60 0.075(7) 0.055(6) 0.105(13) -0.015(7) -0.021(7) 0.010(6)
C61 0.062(6) 0.060(6) 0.073(11) -0.002(6) 0.004(6) 0.000(5)
C62 0.077(8) 0.057(7) 0.116(15) 0.003(7) 0.003(9) -0.010(6)
C63 0.085(9) 0.099(10) 0.079(14) 0.023(8) 0.028(8) -0.021(7)
C64 0.089(8) 0.078(7) 0.059(10) 0.017(6) 0.032(7) 0.000(6)
C65 0.047(5) 0.053(6) 0.055(9) 0.010(5) 0.008(5) -0.001(4)
C66 0.049(5) 0.055(6) 0.050(8) -0.005(5) 0.002(5) 0.006(4)
N1 0.044(4) 0.075(6) 0.045(7) 0.014(4) 0.011(4) 0.002(4)
N2 0.076(6) 0.051(5) 0.053(7) -0.009(4) 0.016(5) -0.007(4)
N3 0.045(4) 0.051(5) 0.066(7) 0.001(4) 0.014(4) 0.002(3)
N4 0.045(4) 0.049(4) 0.048(6) 0.004(3) 0.003(4) -0.005(3)
N5 0.045(4) 0.058(5) 0.064(8) -0.004(4) 0.011(4) 0.011(4)
N6 0.063(5) 0.050(5) 0.062(7) -0.005(4) 0.022(4) 0.001(4)
N7 0.054(5) 0.060(5) 0.044(7) 0.003(4) 0.010(4) 0.001(4)
N8 0.057(5) 0.064(5) 0.040(7) -0.003(4) 0.014(4) 0.002(4)
O1 0.049(4) 0.106(6) 0.116(9) 0.012(5) -0.006(5) -0.015(4)
O2 0.115(7) 0.079(6) 0.112(9) -0.028(5) -0.010(6) -0.013(5)
O3 0.21(2) 0.14(2) 0.13(3) 0.103(16) 0.08(2) 0.040(19)
O4 0.25(3) 0.106(15) 0.12(2) -0.009(12) 0.030(19) -0.088(17)
F1 0.160(10) 0.42(2) 0.101(14) -0.033(11) -0.009(9) 0.075(13)
F2 0.096(7) 0.39(2) 0.222(18) 0.039(13) 0.063(8) 0.042(10)
F3 0.196(13) 0.186(13) 0.44(3) 0.042(15) 0.176(16) 0.025(11)
F4 0.41(3) 0.148(13) 0.44(4) 0.066(16) -0.03(3) 0.027(16)
F5 0.158(10) 0.53(3) 0.118(13) 0.060(13) 0.077(9) 0.184(14)
F6 0.229(15) 0.30(2) 0.205(19) -0.113(15) 0.005(13) -0.033(14)
F9 0.139(7) 0.087(5) 0.177(11) 0.041(5) 0.035(7) 0.021(5)
F10 0.140(8) 0.133(7) 0.213(14) 0.078(7) 0.096(8) 0.029(6)
P1 0.121(4) 0.148(4) 0.088(4) -0.016(3) 0.013(3) 0.048(3)
P2 0.089(2) 0.075(2) 0.084(4) 0.0076(17) 0.024(2) 0.0130(17)
Rh1 0.0442(4) 0.0519(4) 0.0603(7) 0.0042(3) 0.0044(4) -0.0040(3)
Rh2 0.0460(4) 0.0473(4) 0.0527(6) -0.0019(3) 0.0097(3) 0.0027(3)

loop_
_atom_type_symbol
_atom_type_description
_atom_type_scat_dispersion_real
_atom_type_scat_dispersion_imag
_atom_type_scat_source
C C 0.0033 0.0016 'International Tables Vol C Tables 4.2.6.8 and 6.1.1.4'
H H 0.0000 0.0000 'International Tables Vol C Tables 4.2.6.8 and 6.1.1.4'
N N 0.0061 0.0033 'International Tables Vol C Tables 4.2.6.8 and 6.1.1.4'
O O 0.0106 0.0060 'International Tables Vol C Tables 4.2.6.8 and 6.1.1.4'
F F 0.0171 0.0103 'International Tables Vol C Tables 4.2.6.8 and 6.1.1.4'
P P 0.1023 0.0942 'International Tables Vol C Tables 4.2.6.8 and 6.1.1.4'
Rh Rh -1.1178 0.9187 'International Tables Vol C Tables 4.2.6.8 and 6.1.1.4'

loop_
_geom_angle_atom_site_label_1
_geom_angle_atom_site_label_2
_geom_angle_atom_site_label_3
_geom_angle
N1 C1 C2 123.4(13)
C3 C2 C1 115.2(15)
C2 C3 C4 122.3(17)
C3 C4 C5 119.9(14)
N1 C5 C4 119.2(12)
N1 C5 C6 112.9(11)
C4 C5 C6 127.9(12)
C11 C6 C7 122.7(12)
C11 C6 C5 116.0(10)
C7 C6 C5 121.3(13)
C8 C7 C6 116.3(14)
C9 C8 C7 123.9(14)
C8 C9 C10 119.1(15)
C9 C10 C11 121.3(14)
C6 C11 C10 116.7(11)
C6 C11 Rh1 114.5(9)
C10 C11 Rh1 128.8(10)
N2 C12 C13 121.7(12)
C12 C13 C14 118.9(12)
C13 C14 C15 117.5(14)
C16 C15 C14 121.4(14)
N2 C16 C15 119.3(11)
N2 C16 C17 114.9(12)
C15 C16 C17 125.8(11)
C22 C17 C18 119.9(11)
C22 C17 C16 115.5(10)
C18 C17 C16 124.6(13)
C19 C18 C17 121.2(14)
C18 C19 C20 118.9(12)
C21 C20 C19 121.2(12)
C20 C21 C22 119.2(12)
C17 C22 C21 119.4(10)
C17 C22 Rh1 115.0(7)
C21 C22 Rh1 125.5(9)
N3 C23 C24 119.3(10)
C25 C24 C23 124.4(10)
C24 C25 C26 116.3(10)
C33 C26 C25 117.3(9)
C33 C26 C27 107.7(8)
C25 C26 C27 134.9(10)
O1 C27 C26 128.9(11)
O1 C27 C28 126.3(10)
C26 C27 C28 104.8(8)
C29 C28 C32 116.3(9)
C29 C28 C27 136.6(9)
C32 C28 C27 106.9(8)
C28 C29 C30 118.0(10)
C29 C30 C31 120.4(10)
N4 C31 C30 123.0(10)
N4 C32 C28 127.6(8)
N4 C32 C33 123.0(8)
C28 C32 C33 109.4(8)
N3 C33 C26 126.7(9)
N3 C33 C32 122.1(8)
C26 C33 C32 111.2(8)
N5 C34 C35 120.5(13)
C34 C35 C36 119.4(11)
C37 C36 C35 117.9(11)
C36 C37 C38 123.2(14)
N5 C38 C37 118.0(10)
N5 C38 C39 115.1(9)
C37 C38 C39 126.9(12)
C40 C39 C44 120.6(9)
C40 C39 C38 124.8(10)
C44 C39 C38 114.7(10)
C41 C40 C39 121.3(11)
C40 C41 C42 120.8(12)
C41 C42 C43 118.9(10)
C42 C43 C44 121.2(10)
C43 C44 C39 117.1(10)
C43 C44 Rh2 127.9(8)
C39 C44 Rh2 114.4(7)
N6 C45 C46 120.5(11)
C47 C46 C45 119.6(12)
C46 C47 C48 119.3(11)
C49 C48 C47 121.1(11)
N6 C49 C48 117.9(11)
N6 C49 C50 115.0(9)
C48 C49 C50 127.1(10)
C51 C50 C55 121.5(11)
C51 C50 C49 123.6(11)
C55 C50 C49 114.8(8)
C50 C51 C52 119.0(13)
C53 C52 C51 120.5(12)
C52 C53 C54 121.0(13)
C55 C54 C53 121.2(12)
C54 C55 C50 116.7(9)
C54 C55 Rh2 128.5(8)
C50 C55 Rh2 114.8(7)
N7 C56 C57 124.9(11)
C58 C57 C56 118.4(12)
C59 C58 C57 118.1(11)
C58 C59 C66 118.4(11)
C58 C59 C60 137.1(12)
C66 C59 C60 104.6(12)
O2 C60 C59 124.2(15)
O2 C60 C61 128.4(13)
C59 C60 C61 107.3(9)
C62 C61 C65 117.2(13)
C62 C61 C60 134.9(12)
C65 C61 C60 107.8(11)
C61 C62 C63 116.9(12)
C62 C63 C64 120.1(12)
N8 C64 C63 123.2(12)
N8 C65 C61 129.0(11)
N8 C65 C66 123.0(9)
C61 C65 C66 108.0(11)
N7 C66 C59 126.6(11)
N7 C66 C65 121.2(9)
C59 C66 C65 112.2(10)
C1 N1 C5 119.8(12)
C1 N1 Rh1 124.8(9)
C5 N1 Rh1 115.4(8)
C12 N2 C16 121.1(11)
C12 N2 Rh1 124.1(9)
C16 N2 Rh1 114.8(8)
C23 N3 C33 115.9(8)
C23 N3 Rh1 136.3(7)
C33 N3 Rh1 107.7(6)
C31 N4 C32 114.4(8)
C31 N4 Rh1 138.6(7)
C32 N4 Rh1 107.0(5)
C34 N5 C38 121.0(9)
C34 N5 Rh2 125.1(9)
C38 N5 Rh2 113.9(6)
C49 N6 C45 121.3(9)
C49 N6 Rh2 113.8(7)
C45 N6 Rh2 124.8(7)
C66 N7 C56 113.6(9)
C66 N7 Rh2 107.2(7)
C56 N7 Rh2 139.1(7)
C65 N8 C64 113.5(10)
C65 N8 Rh2 108.4(7)
C64 N8 Rh2 138.1(8)
F2 P1 F1 91.7(8)
F2 P1 F6 94.2(8)
F1 P1 F6 167.1(11)
F2 P1 F4 95.1(11)
F1 P1 F4 83.6(11)
F6 P1 F4 84.5(11)
F2 P1 F3 85.0(8)
F1 P1 F3 108.9(11)
F6 P1 F3 83.1(10)
F4 P1 F3 167.5(12)
F2 P1 F5 168.1(11)
F1 P1 F5 85.9(7)
F6 P1 F5 90.5(9)
F4 P1 F5 96.2(12)
F3 P1 F5 84.7(8)
F7' P2 F9 91.6(14)
F7' P2 F8 47.8(12)
F9 P2 F8 90.6(12)
F7' P2 F10 86.4(14)
F9 P2 F10 177.9(6)
F8 P2 F10 87.9(12)
F7' P2 F11' 87.0(18)
F9 P2 F11' 94.7(16)
F8 P2 F11' 134.7(17)
F10 P2 F11' 85.3(16)
F7' P2 F12 132.6(18)
F9 P2 F12 90.0(9)
F8 P2 F12 84.8(15)
F10 P2 F12 91.4(9)
F11' P2 F12 140.0(16)
F7' P2 F12' 175.2(18)
F9 P2 F12' 93.3(12)
F8 P2 F12' 132(3)
F10 P2 F12' 88.8(12)
F11' P2 F12' 92(3)
F12 P2 F12' 48(2)
F7' P2 F8' 89(2)
F9 P2 F8' 87(2)
F10 P2 F8' 92(2)
F11' P2 F8' 175(3)
F12' P2 F8' 92(2)
F7' P2 F7 48.1(15)
F9 P2 F7 88.1(8)
F8 P2 F7 95.8(18)
F10 P2 F7 90.6(9)
F12 P2 F7 178.0(14)
F12' P2 F7 132(3)
F8' P2 F7 136(2)
F7' P2 F11 139.3(18)
F9 P2 F11 83.2(11)
F8 P2 F11 170.4(15)
F10 P2 F11 98.5(12)
F11' P2 F11 53.6(13)
F12 P2 F11 87.8(11)
F8' P2 F11 131(2)
F7 P2 F11 91(2)
C11 Rh1 C22 93.9(4)
C11 Rh1 N1 80.9(5)
C22 Rh1 N1 96.3(4)
C11 Rh1 N2 91.9(4)
C22 Rh1 N2 79.9(4)
N1 Rh1 N2 171.6(3)
C11 Rh1 N3 92.1(3)
C22 Rh1 N3 173.4(3)
N1 Rh1 N3 87.5(3)
N2 Rh1 N3 97.1(3)
C11 Rh1 N4 171.7(4)
C22 Rh1 N4 94.1(3)
N1 Rh1 N4 95.9(3)
N2 Rh1 N4 91.8(3)
N3 Rh1 N4 80.1(3)
C55 Rh2 C44 91.0(4)
C55 Rh2 N5 93.6(4)
C44 Rh2 N5 81.6(4)
C55 Rh2 N6 81.3(4)
C44 Rh2 N6 95.8(4)
N5 Rh2 N6 174.3(3)
C55 Rh2 N8 176.8(4)
C44 Rh2 N8 91.9(4)
N5 Rh2 N8 88.1(3)
N6 Rh2 N8 97.1(3)
C55 Rh2 N7 96.9(4)
C44 Rh2 N7 172.1(3)
N5 Rh2 N7 97.5(3)
N6 Rh2 N7 85.8(3)
N8 Rh2 N7 80.2(3)

loop_
_geom_bond_atom_site_label_1
_geom_bond_atom_site_label_2
_geom_bond_distance
F7 P2 1.570(2)
F8 P2 1.570(2)
F11 P2 1.570(2)
F12 P2 1.570(2)
F7' P2 1.52(2)
F8' P2 1.570(2)
F11' P2 1.570(2)
F12' P2 1.570(2)
C1 N1 1.329(16)
C1 C2 1.409(19)
C2 C3 1.350(18)
C3 C4 1.37(2)
C4 C5 1.374(19)
C5 N1 1.355(12)
C5 C6 1.463(17)
C6 C11 1.386(16)
C6 C7 1.409(15)
C7 C8 1.39(2)
C8 C9 1.34(2)
C9 C10 1.382(15)
C10 C11 1.424(16)
C11 Rh1 1.970(10)
C12 N2 1.339(14)
C12 C13 1.398(18)
C13 C14 1.400(18)
C14 C15 1.411(17)
C15 C16 1.378(16)
C16 N2 1.363(13)
C16 C17 1.415(16)
C17 C22 1.388(14)
C17 C18 1.403(15)
C18 C19 1.364(18)
C19 C20 1.399(18)
C20 C21 1.392(15)
C21 C22 1.408(15)
C22 Rh1 1.993(10)
C23 N3 1.342(11)
C23 C24 1.403(15)
C24 C25 1.341(16)
C25 C26 1.390(14)
C26 C33 1.375(13)
C26 C27 1.515(14)
C27 O1 1.186(12)
C27 C28 1.527(14)
C28 C29 1.362(13)
C28 C32 1.408(12)
C29 C30 1.377(15)
C30 C31 1.404(15)
C31 N4 1.321(11)
C32 N4 1.323(11)
C32 C33 1.446(12)
C33 N3 1.344(11)
C34 N5 1.347(12)
C34 C35 1.391(16)
C35 C36 1.392(17)
C36 C37 1.333(16)
C37 C38 1.392(14)
C38 N5 1.351(13)
C38 C39 1.480(13)
C39 C40 1.383(15)
C39 C44 1.399(14)
C40 C41 1.329(15)
C41 C42 1.386(16)
C42 C43 1.389(15)
C43 C44 1.399(13)
C44 Rh2 1.984(10)
C45 N6 1.360(13)
C45 C46 1.379(15)
C46 C47 1.347(16)
C47 C48 1.392(17)
C48 C49 1.383(15)
C49 N6 1.357(12)
C49 C50 1.453(15)
C50 C51 1.388(14)
C50 C55 1.412(14)
C51 C52 1.401(19)
C52 C53 1.324(19)
C53 C54 1.404(15)
C54 C55 1.384(13)
C55 Rh2 1.965(9)
C56 N7 1.346(13)
C56 C57 1.410(16)
C57 C58 1.394(16)
C58 C59 1.376(16)
C59 C66 1.387(14)
C59 C60 1.497(17)
C60 O2 1.239(13)
C60 C61 1.503(18)
C61 C62 1.362(18)
C61 C65 1.366(14)
C62 C63 1.369(18)
C63 C64 1.396(16)
C64 N8 1.327(13)
C65 N8 1.290(13)
C65 C66 1.470(15)
C66 N7 1.343(11)
N1 Rh1 2.035(9)
N2 Rh1 2.037(9)
N3 Rh1 2.224(7)
N4 Rh1 2.257(7)
N5 Rh2 2.054(8)
N6 Rh2 2.059(8)
N7 Rh2 2.233(9)
N8 Rh2 2.220(8)
F1 P1 1.567(2)
F2 P1 1.569(2)
F3 P1 1.569(2)
F4 P1 1.568(2)
F5 P1 1.569(2)
F6 P1 1.568(2)
F9 P2 1.569(2)
F10 P2 1.568(2)
